data_4305221
loop_
_publ_author_name
'Marie Vougo-Zanda'
'Jin Huang'
'Ekaterina Anokhina'
'Xiqu Wang'
'Allan J. Jacobson'

_publ_section_title
;
Tossing and Turning: Guests in the Flexible Frameworks of Metal(III)
Dicarboxylates
;
_journal_name_full 'Inorganic Chemistry'
_journal_page_first 11535
_journal_page_last 11542
_journal_paper_doi 10.1021/ic800008f
_journal_volume 47
_journal_year 2008
_chemical_formula_sum 'C13.61 H5 Al O7.8'
_chemical_formula_weight 320.25
_chemical_name_systematic
;
 ?
;
_space_group_IT_number 62
_symmetry_cell_setting orthorhombic
_symmetry_space_group_name_Hall '-P 2ac 2n'
_symmetry_space_group_name_H-M 'P n m a'
_atom_sites_solution_hydrogens geom
_atom_sites_solution_primary direct
_atom_sites_solution_secondary difmap
_audit_creation_method SHELXL-97
_cell_angle_alpha 90.00
_cell_angle_beta 90.00
_cell_angle_gamma 90.00
_cell_formula_units_Z 4
_cell_length_a 17.019(4)
_cell_length_b 6.5844(16)
_cell_length_c 12.262(3)
_cell_measurement_reflns_used 722
_cell_measurement_temperature 293(2)
_cell_measurement_theta_max 22
_cell_measurement_theta_min 3
_cell_volume 1374.1(6)
_computing_structure_refinement 'SHELXL-97 (Sheldrick, 1997)'
_diffrn_ambient_temperature 293(2)
_diffrn_measured_fraction_theta_full 0.938
_diffrn_measured_fraction_theta_max 0.938
_diffrn_measurement_device_type Siemens-CCD
_diffrn_radiation_monochromator graphite
_diffrn_radiation_source 'fine-focus sealed tube'
_diffrn_radiation_type MoK\a
_diffrn_radiation_wavelength 0.71073
_diffrn_reflns_av_R_equivalents 0.0548
_diffrn_reflns_av_sigmaI/netI 0.0386
_diffrn_reflns_limit_h_max 22
_diffrn_reflns_limit_h_min -20
_diffrn_reflns_limit_k_max 6
_diffrn_reflns_limit_k_min -8
_diffrn_reflns_limit_l_max 15
_diffrn_reflns_limit_l_min -16
_diffrn_reflns_number 7162
_diffrn_reflns_theta_full 28.52
_diffrn_reflns_theta_max 28.52
_diffrn_reflns_theta_min 2.05
_exptl_absorpt_coefficient_mu 0.188
_exptl_absorpt_correction_T_max 0.9801
_exptl_absorpt_correction_T_min 0.9522
_exptl_absorpt_correction_type multi-scan
_exptl_absorpt_process_details SADABS
_exptl_crystal_colour colorless
_exptl_crystal_density_diffrn 1.548
_exptl_crystal_density_method 'not measured'
_exptl_crystal_description polyhedron
_exptl_crystal_F_000 648.2
_exptl_crystal_size_max 0.25
_exptl_crystal_size_mid 0.16
_exptl_crystal_size_min 0.12
_refine_diff_density_max 0.363
_refine_diff_density_min -0.305
_refine_diff_density_rms 0.069
_refine_ls_extinction_coef 0.0048(19)
_refine_ls_extinction_expression Fc^*^=kFc[1+0.001xFc^2^\l^3^/sin(2\q)]^-1/4^
_refine_ls_extinction_method SHELXL
_refine_ls_goodness_of_fit_ref 1.070
_refine_ls_hydrogen_treatment mixed
_refine_ls_matrix_type full
_refine_ls_number_parameters 132
_refine_ls_number_reflns 1779
_refine_ls_number_restraints 1
_refine_ls_restrained_S_all 1.070
_refine_ls_R_factor_all 0.0700
_refine_ls_R_factor_gt 0.0503
_refine_ls_shift/su_max 0.000
_refine_ls_shift/su_mean 0.000
_refine_ls_structure_factor_coef Fsqd
_refine_ls_weighting_details 'calc w=1/[\s^2^(Fo^2^)+(0.0751P)^2^+1.1200P] where P=(Fo^2^+2Fc^2^)/3'
_refine_ls_weighting_scheme calc
_refine_ls_wR_factor_gt 0.1385
_refine_ls_wR_factor_ref 0.1509
_reflns_number_gt 1362
_reflns_number_total 1779
_reflns_threshold_expression >2sigma(I)
_cod_data_source_file ic800008f_si_002.cif
_cod_data_source_block hj1-56-2
_cod_database_code 4305221

loop_
_symmetry_equiv_pos_as_xyz
'x, y, z'
'-x+1/2, -y, z+1/2'
'-x, y+1/2, -z'
'x+1/2, -y+1/2, -z+1/2'
'-x, -y, -z'
'x-1/2, y, -z-1/2'
'x, -y-1/2, z'
'-x-1/2, y-1/2, z-1/2'

loop_
_atom_site_label
_atom_site_type_symbol
_atom_site_fract_x
_atom_site_fract_y
_atom_site_fract_z
_atom_site_U_iso_or_equiv
_atom_site_adp_type
_atom_site_occupancy
_atom_site_symmetry_multiplicity
_atom_site_calc_flag
_atom_site_refinement_flags
_atom_site_disorder_assembly
_atom_site_disorder_group
Al1 Al 0.0000 0.0000 0.0000 0.0128(2) Uani 1 2 d S . .
O1 O 0.00511(10) -0.2500 0.06418(15) 0.0115(4) Uani 1 2 d SD . .
H1 H 0.017(3) -0.2500 0.1284(14) 0.09(2) Uiso 1 2 d SD . .
O2 O 0.07230(8) -0.0799(2) -0.10917(12) 0.0235(4) Uani 1 1 d . . .
O3 O 0.08675(8) 0.0798(2) 0.08606(12) 0.0231(4) Uani 1 1 d . . .
C1 C 0.11591(15) 0.2500 0.1099(2) 0.0182(6) Uani 1 2 d S . .
C2 C 0.19135(16) 0.2500 0.1723(3) 0.0220(6) Uani 1 2 d S . .
C3 C 0.22609(14) 0.0683(4) 0.2013(2) 0.0388(7) Uani 1 1 d . . .
H3 H 0.2034 -0.0540 0.1800 0.047 Uiso 1 1 calc R . .
C4 C 0.09934(15) -0.2500 -0.1371(2) 0.0181(6) Uani 1 2 d S . .
C5 C 0.17087(16) -0.2500 -0.2077(3) 0.0229(6) Uani 1 2 d S . .
C6 C 0.29473(14) 0.0682(4) 0.2620(2) 0.0398(7) Uani 1 1 d . . .
H6 H 0.3177 -0.0541 0.2825 0.048 Uiso 1 1 calc R . .
C1S C 0.0294(8) 0.2500 0.3465(11) 0.061(3) Uiso 0.1753(14) 2 d SP . .
O1S O 0.0294(8) 0.2500 0.3465(11) 0.061(3) Uiso 0.1753(14) 2 d SP . .
C2S C 0.0319(10) -0.2500 0.3425(14) 0.075(4) Uiso 0.1753(14) 2 d SP . .
O2S O 0.0319(10) -0.2500 0.3425(14) 0.075(4) Uiso 0.1753(14) 2 d SP . .
C3S C 0.1375(10) -0.2500 0.4598(14) 0.078(4) Uiso 0.1753(14) 2 d SP . .
O3S O 0.1375(10) -0.2500 0.4598(14) 0.078(4) Uiso 0.1753(14) 2 d SP . .
C4S C 0.1372(9) 0.2500 0.4605(12) 0.069(4) Uiso 0.1753(14) 2 d SP . .
O4S O 0.1372(9) 0.2500 0.4605(12) 0.069(4) Uiso 0.1753(14) 2 d SP . .
C5S C 0.0309(8) -0.137(2) 0.3498(10) 0.084(3) Uiso 0.1753(14) 1 d P . .
O5S O 0.0309(8) -0.137(2) 0.3498(10) 0.084(3) Uiso 0.1753(14) 1 d P . .
C6S C 0.0295(6) 0.1395(17) 0.3528(9) 0.070(2) Uiso 0.1753(14) 1 d P . .
O6S O 0.0295(6) 0.1395(17) 0.3528(9) 0.070(2) Uiso 0.1753(14) 1 d P . .
C7S C 0.1388(8) -0.136(2) 0.4666(10) 0.088(3) Uiso 0.1753(14) 1 d P . .
O7S O 0.1388(8) -0.136(2) 0.4666(10) 0.088(3) Uiso 0.1753(14) 1 d P . .
C8S C 0.1380(7) 0.133(2) 0.4685(10) 0.083(3) Uiso 0.1753(14) 1 d P . .
O8S O 0.1380(7) 0.133(2) 0.4685(10) 0.083(3) Uiso 0.1753(14) 1 d P . .
C9S C 0.0297(8) 0.004(2) 0.3645(11) 0.088(3) Uiso 0.1753(14) 1 d P . .
O9S O 0.0297(8) 0.004(2) 0.3645(11) 0.088(3) Uiso 0.1753(14) 1 d P . .
C10S C 0.1382(8) 0.000(2) 0.4799(11) 0.093(4) Uiso 0.1753(14) 1 d P . .
O10S O 0.1382(8) 0.000(2) 0.4799(11) 0.093(4) Uiso 0.1753(14) 1 d P . .
C11S C 0.0828(6) 0.0010(19) 0.4091(9) 0.056(2) Uiso 0.351(3) 1 d P . .
C12S C 0.0851(9) -0.2500 0.4099(13) 0.060(4) Uiso 0.351(3) 2 d SP . .
C13S C 0.0845(9) 0.2500 0.4151(13) 0.062(4) Uiso 0.351(3) 2 d SP . .
C14S C 0.0831(7) 0.1243(19) 0.4138(9) 0.061(3) Uiso 0.351(3) 1 d P . .
C15S C 0.0839(6) -0.1219(18) 0.4105(9) 0.058(2) Uiso 0.351(3) 1 d P . .

loop_
_atom_site_aniso_label
_atom_site_aniso_U_11
_atom_site_aniso_U_22
_atom_site_aniso_U_33
_atom_site_aniso_U_23
_atom_site_aniso_U_13
_atom_site_aniso_U_12
Al1 0.0098(4) 0.0109(4) 0.0177(4) -0.0007(3) 0.0001(3) 0.0001(3)
O1 0.0127(8) 0.0082(8) 0.0136(9) 0.000 0.0001(7) 0.000
O2 0.0234(7) 0.0170(7) 0.0301(8) 0.0014(6) 0.0118(6) 0.0035(6)
O3 0.0188(7) 0.0157(7) 0.0349(9) 0.0014(6) -0.0110(6) -0.0019(6)
C1 0.0151(12) 0.0189(13) 0.0205(14) 0.000 -0.0027(10) 0.000
C2 0.0183(12) 0.0179(14) 0.0299(16) 0.000 -0.0085(12) 0.000
C3 0.0354(12) 0.0145(10) 0.0664(18) -0.0032(11) -0.0306(12) -0.0005(9)
C4 0.0133(11) 0.0172(13) 0.0239(14) 0.000 0.0031(11) 0.000
C5 0.0197(13) 0.0184(14) 0.0306(16) 0.000 0.0102(12) 0.000
C6 0.0352(12) 0.0145(10) 0.0696(18) -0.0006(11) -0.0315(12) 0.0040(9)

loop_
_atom_type_symbol
_atom_type_description
_atom_type_scat_dispersion_real
_atom_type_scat_dispersion_imag
_atom_type_scat_source
C C 0.0033 0.0016 'International Tables Vol C Tables 4.2.6.8 and 6.1.1.4'
O O 0.0106 0.0060 'International Tables Vol C Tables 4.2.6.8 and 6.1.1.4'
Al Al 0.0645 0.0514 'International Tables Vol C Tables 4.2.6.8 and 6.1.1.4'
H H 0.0000 0.0000 'International Tables Vol C Tables 4.2.6.8 and 6.1.1.4'

loop_
_geom_angle_atom_site_label_1
_geom_angle_atom_site_label_2
_geom_angle_atom_site_label_3
_geom_angle
_geom_angle_site_symmetry_1
_geom_angle_site_symmetry_3
_geom_angle_publ_flag
O1 Al1 O1 180.00(10) 5 . ?
O1 Al1 O3 88.44(7) 5 5 ?
O1 Al1 O3 91.56(7) . 5 ?
O1 Al1 O3 91.56(7) 5 . ?
O1 Al1 O3 88.44(7) . . ?
O3 Al1 O3 180.00(8) 5 . ?
O1 Al1 O2 91.34(7) 5 5 ?
O1 Al1 O2 88.66(7) . 5 ?
O3 Al1 O2 87.95(7) 5 5 ?
O3 Al1 O2 92.05(7) . 5 ?
O1 Al1 O2 88.66(7) 5 . ?
O1 Al1 O2 91.34(7) . . ?
O3 Al1 O2 92.05(7) 5 . ?
O3 Al1 O2 87.95(7) . . ?
O2 Al1 O2 180.00(8) 5 . ?
Al1 O1 Al1 128.62(10) 3_545 . ?
C4 O2 Al1 132.64(15) . . ?
C1 O3 Al1 133.22(14) . . ?
O3 C1 O3 125.6(2) . 7_565 ?
O3 C1 C2 117.20(12) . . ?
O3 C1 C2 117.20(12) 7_565 . ?
C3 C2 C3 120.1(3) 7_565 . ?
C3 C2 C1 119.96(13) 7_565 . ?
C3 C2 C1 119.96(13) . . ?
C2 C3 C6 120.0(2) . . ?
O2 C4 O2 125.8(2) 7 . ?
O2 C4 C5 117.10(12) 7 . ?
O2 C4 C5 117.10(12) . . ?
C6 C5 C6 119.8(3) 2_554 8_655 ?
C6 C5 C4 120.03(13) 2_554 . ?
C6 C5 C4 120.03(13) 8_655 . ?
C5 C6 C3 120.1(2) 2 . ?
O6S C1S C6S 168(3) 7_565 . ?
O6S C1S C6S 0.0(16) 7_565 7_565 ?
C6S C1S C6S 168(3) . 7_565 ?
O6S C1S C13S 85.9(17) 7_565 . ?
C6S C1S C13S 85.9(17) . . ?
C6S C1S C13S 85.9(17) 7_565 . ?
O6S C1S C14S 52.1(14) 7_565 7_565 ?
C6S C1S C14S 120(2) . 7_565 ?
C6S C1S C14S 52.1(14) 7_565 7_565 ?
C13S C1S C14S 33.9(6) . 7_565 ?
O6S C1S C14S 120(2) 7_565 . ?
C6S C1S C14S 52.1(14) . . ?
C6S C1S C14S 120(2) 7_565 . ?
C13S C1S C14S 33.9(6) . . ?
C14S C1S C14S 67.8(12) 7_565 . ?
O6S C1S O9S 1.8(14) 7_565 7_565 ?
C6S C1S O9S 166(2) . 7_565 ?
C6S C1S O9S 1.8(14) 7_565 7_565 ?
C13S C1S O9S 84.7(7) . 7_565 ?
C14S C1S O9S 50.9(7) 7_565 7_565 ?
C14S C1S O9S 118.4(10) . 7_565 ?
O6S C1S C9S 1.8(14) 7_565 7_565 ?
C6S C1S C9S 166(2) . 7_565 ?
C6S C1S C9S 1.8(14) 7_565 7_565 ?
C13S C1S C9S 84.7(7) . 7_565 ?
C14S C1S C9S 50.9(7) 7_565 7_565 ?
C14S C1S C9S 118.4(10) . 7_565 ?
O9S C1S C9S 0.0(9) 7_565 7_565 ?
O6S C1S C9S 166(2) 7_565 . ?
C6S C1S C9S 1.8(14) . . ?
C6S C1S C9S 166(2) 7_565 . ?
C13S C1S C9S 84.7(7) . . ?
C14S C1S C9S 118.4(10) 7_565 . ?
C14S C1S C9S 50.9(7) . . ?
O9S C1S C9S 164.5(13) 7_565 . ?
C9S C1S C9S 164.5(13) 7_565 . ?
O6S C1S C11S 32.3(14) 7_565 7_565 ?
C6S C1S C11S 140(2) . 7_565 ?
C6S C1S C11S 32.3(14) 7_565 7_565 ?
C13S C1S C11S 54.0(5) . 7_565 ?
C14S C1S C11S 20.2(5) 7_565 7_565 ?
C14S C1S C11S 88.0(9) . 7_565 ?
O9S C1S C11S 31.3(5) 7_565 7_565 ?
C9S C1S C11S 31.3(5) 7_565 7_565 ?
C9S C1S C11S 138.5(10) . 7_565 ?
O5S C2S C5S 0(3) 7 7 ?
O5S C2S C5S 166(4) 7 . ?
C5S C2S C5S 166(4) 7 . ?
O5S C2S C12S 86(2) 7 . ?
C5S C2S C12S 86(2) 7 . ?
C5S C2S C12S 86(2) . . ?
O5S C2S C15S 121(2) 7 . ?
C5S C2S C15S 121(2) 7 . ?
C5S C2S C15S 51.8(17) . . ?
C12S C2S C15S 34.8(6) . . ?
O5S C2S C15S 51.8(17) 7 7 ?
C5S C2S C15S 51.8(17) 7 7 ?
C5S C2S C15S 121(2) . 7 ?
C12S C2S C15S 34.8(6) . 7 ?
C15S C2S C15S 69.5(12) . 7 ?
O5S C2S C9S 164(2) 7 . ?
C5S C2S C9S 164(2) 7 . ?
C5S C2S C9S 2.3(16) . . ?
C12S C2S C9S 84.8(7) . . ?
C15S C2S C9S 50.2(6) . . ?
C15S C2S C9S 119.1(12) 7 . ?
O5S C2S O9S 2.3(16) 7 7 ?
C5S C2S O9S 2.3(16) 7 7 ?
C5S C2S O9S 164(2) . 7 ?
C12S C2S O9S 84.8(7) . 7 ?
C15S C2S O9S 119.1(12) . 7 ?
C15S C2S O9S 50.2(6) 7 7 ?
C9S C2S O9S 161.4(14) . 7 ?
O5S C2S C9S 2.3(16) 7 7 ?
C5S C2S C9S 2.3(16) 7 7 ?
C5S C2S C9S 164(2) . 7 ?
C12S C2S C9S 84.8(7) . 7 ?
C15S C2S C9S 119.1(12) . 7 ?
C15S C2S C9S 50.2(6) 7 7 ?
C9S C2S C9S 161.4(14) . 7 ?
O9S C2S C9S 0.0(12) 7 7 ?
O5S C2S C11S 140(2) 7 . ?
C5S C2S C11S 140(2) 7 . ?
C5S C2S C11S 32.5(17) . . ?
C12S C2S C11S 54.2(5) . . ?
C15S C2S C11S 19.5(5) . . ?
C15S C2S C11S 89.0(10) 7 . ?
C9S C2S C11S 31.2(5) . . ?
O9S C2S C11S 138.3(11) 7 . ?
C9S C2S C11S 138.3(11) 7 . ?
C7S C3S O7S 167(4) . 7 ?
C7S C3S C7S 167(4) . 7 ?
O7S C3S C7S 0.0(19) 7 7 ?
C7S C3S C12S 95(2) . . ?
O7S C3S C12S 95(2) 7 . ?
C7S C3S C12S 95(2) 7 . ?
C7S C3S C15S 132(3) . 7 ?
O7S C3S C15S 57.4(16) 7 7 ?
C7S C3S C15S 57.4(16) 7 7 ?
C12S C3S C15S 37.6(7) . 7 ?
C7S C3S C15S 57.4(16) . . ?
O7S C3S C15S 132(3) 7 . ?
C7S C3S C15S 132(3) 7 . ?
C12S C3S C15S 37.6(7) . . ?
C15S C3S C15S 75.2(14) 7 . ?
C7S C3S O10S 165(3) . 7 ?
O7S C3S O10S 2.6(17) 7 7 ?
C7S C3S O10S 2.6(17) 7 7 ?
C12S C3S O10S 95.2(7) . 7 ?
C15S C3S O10S 57.7(7) 7 7 ?
C15S C3S O10S 132.3(12) . 7 ?
C7S C3S C10S 165(3) . 7 ?
O7S C3S C10S 2.6(17) 7 7 ?
C7S C3S C10S 2.6(17) 7 7 ?
C12S C3S C10S 95.2(7) . 7 ?
C15S C3S C10S 57.7(7) 7 7 ?
C15S C3S C10S 132.3(12) . 7 ?
O10S C3S C10S 0.0(9) 7 7 ?
C7S C3S C10S 2.6(17) . . ?
O7S C3S C10S 165(3) 7 . ?
C7S C3S C10S 165(3) 7 . ?
C12S C3S C10S 95.2(7) . . ?
C15S C3S C10S 132.3(12) 7 . ?
C15S C3S C10S 57.7(7) . . ?
O10S C3S C10S 162.9(15) 7 . ?
C10S C3S C10S 162.9(15) 7 . ?
C7S C3S C11S 151(2) . 7 ?
O7S C3S C11S 39.2(17) 7 7 ?
C7S C3S C11S 39.2(17) 7 7 ?
C12S C3S C11S 55.9(5) . 7 ?
C15S C3S C11S 18.3(6) 7 7 ?
C15S C3S C11S 93.5(11) . 7 ?
O10S C3S C11S 39.7(6) 7 7 ?
C10S C3S C11S 39.7(6) 7 7 ?
C10S C3S C11S 150.3(11) . 7 ?
O8S C4S C8S 0.0(17) 7_565 7_565 ?
O8S C4S C8S 165(3) 7_565 . ?
C8S C4S C8S 165(3) 7_565 . ?
O8S C4S C13S 94.7(18) 7_565 . ?
C8S C4S C13S 94.7(18) 7_565 . ?
C8S C4S C13S 94.7(18) . . ?
O8S C4S C14S 132(2) 7_565 . ?
C8S C4S C14S 132(2) 7_565 . ?
C8S C4S C14S 57.6(14) . . ?
C13S C4S C14S 37.4(7) . . ?
O8S C4S C14S 57.6(14) 7_565 7_565 ?
C8S C4S C14S 57.6(14) 7_565 7_565 ?
C8S C4S C14S 132(2) . 7_565 ?
C13S C4S C14S 37.4(7) . 7_565 ?
C14S C4S C14S 74.7(14) . 7_565 ?
O8S C4S O10S 1.1(15) 7_565 7_565 ?
C8S C4S O10S 1.1(15) 7_565 7_565 ?
C8S C4S O10S 164(2) . 7_565 ?
C13S C4S O10S 94.8(7) . 7_565 ?
C14S C4S O10S 131.9(12) . 7_565 ?
C14S C4S O10S 57.8(7) 7_565 7_565 ?
O8S C4S C10S 164(2) 7_565 . ?
C8S C4S C10S 164(2) 7_565 . ?
C8S C4S C10S 1.1(15) . . ?
C13S C4S C10S 94.8(7) . . ?
C14S C4S C10S 57.8(7) . . ?
C14S C4S C10S 131.9(12) 7_565 . ?
O10S C4S C10S 163.4(14) 7_565 . ?
O8S C4S C10S 1.1(15) 7_565 7_565 ?
C8S C4S C10S 1.1(15) 7_565 7_565 ?
C8S C4S C10S 164(2) . 7_565 ?
C13S C4S C10S 94.8(7) . 7_565 ?
C14S C4S C10S 131.9(12) . 7_565 ?
C14S C4S C10S 57.8(7) 7_565 7_565 ?
O10S C4S C10S 0.0(9) 7_565 7_565 ?
C10S C4S C10S 163.4(14) . 7_565 ?
O8S C4S C11S 150(2) 7_565 . ?
C8S C4S C11S 150(2) 7_565 . ?
C8S C4S C11S 39.6(15) . . ?
C13S C4S C11S 55.7(5) . . ?
C14S C4S C11S 18.4(6) . . ?
C14S C4S C11S 93.0(11) 7_565 . ?
O10S C4S C11S 150.2(10) 7_565 . ?
C10S C4S C11S 39.9(6) . . ?
C10S C4S C11S 150.2(10) 7_565 . ?
C2S C5S C9S 176(3) . . ?
C2S C5S C15S 98(2) . . ?
C9S C5S C15S 79.1(15) . . ?
C2S C5S C12S 61.2(18) . . ?
C9S C5S C12S 115.8(16) . . ?
C15S C5S C12S 37.0(8) . . ?
C2S C5S O5S 7.0(19) . 7 ?
C9S C5S O5S 168.9(12) . 7 ?
C15S C5S O5S 94.8(9) . 7 ?
C12S C5S O5S 57.8(7) . 7 ?
C2S C5S C5S 7.0(19) . 7 ?
C9S C5S C5S 168.9(12) . 7 ?
C15S C5S C5S 94.8(9) . 7 ?
C12S C5S C5S 57.8(7) . 7 ?
O5S C5S C5S 0.0(14) 7 7 ?
C2S C5S C11S 131(2) . . ?
C9S C5S C11S 46.1(11) . . ?
C15S C5S C11S 33.6(7) . . ?
C12S C5S C11S 70.6(9) . . ?
O5S C5S C11S 128.4(8) 7 . ?
C5S C5S C11S 128.4(8) 7 . ?
C2S C5S C6S 174(2) . . ?
C9S C5S C6S 9.9(11) . . ?
C15S C5S C6S 85.0(10) . . ?
C12S C5S C6S 122.0(10) . . ?
O5S C5S C6S 178.6(5) 7 . ?
C5S C5S C6S 178.6(5) 7 . ?
C11S C5S C6S 51.4(8) . . ?
C2S C5S C15S 40.1(18) . 7 ?
C9S C5S C15S 136.7(15) . 7 ?
C15S C5S C15S 58.5(10) . 7 ?
C12S C5S C15S 21.4(6) . 7 ?
O5S C5S C15S 36.4(5) 7 7 ?
C5S C5S C15S 36.4(5) 7 7 ?
C11S C5S C15S 92.1(9) . 7 ?
C6S C5S C15S 143.4(8) . 7 ?
C1S C6S C9S 177(3) . . ?
C1S C6S C14S 98.7(19) . . ?
C9S C6S C14S 79.2(14) . . ?
C1S C6S C13S 63.0(16) . . ?
C9S C6S C13S 114.8(15) . . ?
C14S C6S C13S 35.9(8) . . ?
C1S C6S O6S 6.0(16) . 7_565 ?
C9S C6S O6S 170.8(12) . 7_565 ?
C14S C6S O6S 94.8(9) . 7_565 ?
C13S C6S O6S 59.0(6) . 7_565 ?
C1S C6S C6S 6.0(16) . 7_565 ?
C9S C6S C6S 170.8(12) . 7_565 ?
C14S C6S C6S 94.8(9) . 7_565 ?
C13S C6S C6S 59.0(6) . 7_565 ?
O6S C6S C6S 0.0(8) 7_565 7_565 ?
C1S C6S C11S 132(2) . . ?
C9S C6S C11S 46.0(11) . . ?
C14S C6S C11S 33.8(7) . . ?
C13S C6S C11S 69.7(8) . . ?
O6S C6S C11S 128.6(7) 7_565 . ?
C6S C6S C11S 128.6(7) 7_565 . ?
C1S C6S C5S 172.9(19) . . ?
C9S C6S C5S 10.4(11) . . ?
C14S C6S C5S 85.3(10) . . ?
C13S C6S C5S 121.2(9) . . ?
O6S C6S C5S 178.6(5) 7_565 . ?
C6S C6S C5S 178.6(5) 7_565 . ?
C11S C6S C5S 51.5(7) . . ?
C1S C6S C14S 41.3(16) . 7_565 ?
C9S C6S C14S 136.3(15) . 7_565 ?
C14S C6S C14S 57.7(10) . 7_565 ?
C13S C6S C14S 21.8(6) . 7_565 ?
O6S C6S C14S 37.2(4) 7_565 7_565 ?
C6S C6S C14S 37.2(4) 7_565 7_565 ?
C11S C6S C14S 91.5(8) . 7_565 ?
C5S C6S C14S 142.9(8) . 7_565 ?
C3S C7S C10S 175(3) . . ?
C3S C7S C15S 89(2) . . ?
C10S C7S C15S 91.1(17) . . ?
C3S C7S C12S 51.7(17) . . ?
C10S C7S C12S 128.5(18) . . ?
C15S C7S C12S 37.8(8) . . ?
C3S C7S C11S 122(2) . . ?
C10S C7S C11S 58.8(13) . . ?
C15S C7S C11S 32.7(7) . . ?
C12S C7S C11S 70.5(9) . . ?
C3S C7S O7S 7(2) . 7 ?
C10S C7S O7S 169.6(13) . 7 ?
C15S C7S O7S 94.5(10) . 7 ?
C12S C7S O7S 56.8(7) . 7 ?
C11S C7S O7S 127.3(8) . 7 ?
C3S C7S C7S 7(2) . 7 ?
C10S C7S C7S 169.6(13) . 7 ?
C15S C7S C7S 94.5(10) . 7 ?
C12S C7S C7S 56.8(7) . 7 ?
C11S C7S C7S 127.3(8) . 7 ?
O7S C7S C7S 0.0(14) 7 7 ?
C3S C7S C8S 174(2) . . ?
C10S C7S C8S 9.6(12) . . ?
C15S C7S C8S 85.6(11) . . ?
C12S C7S C8S 123.3(10) . . ?
C11S C7S C8S 52.9(7) . . ?
O7S C7S C8S 179.1(6) 7 . ?
C7S C7S C8S 179.1(6) 7 . ?
C3S C7S C15S 31.2(18) . 7 ?
C10S C7S C15S 148.5(17) . 7 ?
C15S C7S C15S 58.5(11) . 7 ?
C12S C7S C15S 20.7(7) . 7 ?
C11S C7S C15S 91.2(9) . 7 ?
O7S C7S C15S 36.1(5) 7 7 ?
C7S C7S C15S 36.1(5) 7 7 ?
C8S C7S C15S 144.0(8) . 7 ?
C4S C8S C10S 178(3) . . ?
C4S C8S C14S 87.9(19) . . ?
C10S C8S C14S 92.5(17) . . ?
C4S C8S C13S 50.7(15) . . ?
C10S C8S C13S 129.5(18) . . ?
C14S C8S C13S 37.4(8) . . ?
C4S C8S C11S 121(2) . . ?
C10S C8S C11S 59.8(13) . . ?
C14S C8S C11S 33.3(7) . . ?
C13S C8S C11S 70.7(9) . . ?
C4S C8S O8S 7.4(17) . 7_565 ?
C10S C8S O8S 170.9(13) . 7_565 ?
C14S C8S O8S 93.0(10) . 7_565 ?
C13S C8S O8S 55.6(7) . 7_565 ?
C11S C8S O8S 126.2(7) . 7_565 ?
C4S C8S C8S 7.4(17) . 7_565 ?
C10S C8S C8S 170.9(13) . 7_565 ?
C14S C8S C8S 93.0(10) . 7_565 ?
C13S C8S C8S 55.6(7) . 7_565 ?
C11S C8S C8S 126.2(7) . 7_565 ?
O8S C8S C8S 0.0(9) 7_565 7_565 ?
C4S C8S C7S 172(2) . . ?
C10S C8S C7S 9.9(12) . . ?
C14S C8S C7S 86.9(11) . . ?
C13S C8S C7S 124.3(10) . . ?
C11S C8S C7S 53.6(7) . . ?
O8S C8S C7S 179.1(6) 7_565 . ?
C8S C8S C7S 179.1(6) 7_565 . ?
C4S C8S C14S 31.1(16) . 7_565 ?
C10S C8S C14S 148.9(17) . 7_565 ?
C14S C8S C14S 57.2(11) . 7_565 ?
C13S C8S C14S 19.8(7) . 7_565 ?
C11S C8S C14S 90.5(9) . 7_565 ?
O8S C8S C14S 35.8(5) 7_565 7_565 ?
C8S C8S C14S 35.8(5) 7_565 7_565 ?
C7S C8S C14S 144.1(8) . 7_565 ?
C6S C9S C5S 160(2) . . ?
C6S C9S C11S 96.0(17) . . ?
C5S C9S C11S 93.6(17) . . ?
C6S C9S C15S 132.1(17) . . ?
C5S C9S C15S 57.8(12) . . ?
C11S C9S C15S 36.5(9) . . ?
C6S C9S C14S 59.6(12) . . ?
C5S C9S C14S 130.4(18) . . ?
C11S C9S C14S 37.1(9) . . ?
C15S C9S C14S 73.5(10) . . ?
C6S C9S C1S 1.4(11) . . ?
C5S C9S C1S 161.2(17) . . ?
C11S C9S C1S 95.2(13) . . ?
C15S C9S C1S 131.4(12) . . ?
C14S C9S C1S 58.7(9) . . ?
C6S C9S C2S 161.6(17) . . ?
C5S C9S C2S 1.8(13) . . ?
C11S C9S C2S 92.6(13) . . ?
C15S C9S C2S 56.6(9) . . ?
C14S C9S C2S 129.5(12) . . ?
C1S C9S C2S 163.0(12) . . ?
C6S C9S C12S 150.7(16) . . ?
C5S C9S C12S 39.0(12) . . ?
C11S C9S C12S 55.7(11) . . ?
C15S C9S C12S 19.3(8) . . ?
C14S C9S C12S 92.8(10) . . ?
C1S C9S C12S 150.3(10) . . ?
C2S C9S C12S 37.7(7) . . ?
C8S C10S C7S 161(2) . . ?
C8S C10S C11S 83.5(15) . . ?
C7S C10S C11S 83.7(16) . . ?
C8S C10S C14S 50.8(12) . . ?
C7S C10S C14S 116.7(17) . . ?
C11S C10S C14S 33.2(7) . . ?
C8S C10S C15S 116.1(17) . . ?
C7S C10S C15S 51.3(12) . . ?
C11S C10S C15S 32.8(7) . . ?
C14S C10S C15S 66.0(9) . . ?
C8S C10S C3S 162.4(18) . . ?
C7S C10S C3S 2.1(14) . . ?
C11S C10S C3S 84.1(11) . . ?
C14S C10S C3S 117.3(12) . . ?
C15S C10S C3S 51.5(9) . . ?
C8S C10S C4S 0.9(13) . . ?
C7S C10S C4S 161.4(18) . . ?
C11S C10S C4S 83.8(11) . . ?
C14S C10S C4S 51.0(8) . . ?
C15S C10S C4S 116.4(11) . . ?
C3S C10S C4S 163.2(13) . . ?
C15S C11S C14S 175(2) . . ?
C15S C11S C9S 92.7(17) . . ?
C14S C11S C9S 91.3(17) . . ?
C15S C11S C10S 88.0(15) . . ?
C14S C11S C10S 87.2(15) . . ?
C9S C11S C10S 168.5(14) . . ?
C15S C11S C6S 130.4(16) . . ?
C14S C11S C6S 54.2(12) . . ?
C9S C11S C6S 38.0(9) . . ?
C10S C11S C6S 141.3(14) . . ?
C15S C11S C8S 124.5(16) . . ?
C14S C11S C8S 51.1(12) . . ?
C9S C11S C8S 142.2(16) . . ?
C10S C11S C8S 36.7(7) . . ?
C6S C11S C8S 105.1(11) . . ?
C15S C11S C5S 53.3(12) . . ?
C14S C11S C5S 131.2(17) . . ?
C9S C11S C5S 40.2(9) . . ?
C10S C11S C5S 141.2(14) . . ?
C6S C11S C5S 77.1(9) . . ?
C8S C11S C5S 177.4(13) . . ?
C15S C12S C15S 177(3) . 7 ?
C15S C12S C3S 91.0(15) . . ?
C15S C12S C3S 91.0(15) 7 . ?
C15S C12S C2S 89.2(15) . . ?
C15S C12S C2S 89.2(15) 7 . ?
C3S C12S C2S 172.0(19) . . ?
C15S C12S O5S 121(2) . 7 ?
C15S C12S O5S 56.9(12) 7 7 ?
C3S C12S O5S 147.6(7) . 7 ?
C2S C12S O5S 32.4(7) . 7 ?
C15S C12S C5S 121(2) . 7 ?
C15S C12S C5S 56.9(12) 7 7 ?
C3S C12S C5S 147.6(7) . 7 ?
C2S C12S C5S 32.4(7) . 7 ?
O5S C12S C5S 0.0(15) 7 7 ?
C15S C12S C5S 56.9(12) . . ?
C15S C12S C5S 121(2) 7 . ?
C3S C12S C5S 147.6(7) . . ?
C2S C12S C5S 32.4(7) . . ?
O5S C12S C5S 64.4(14) 7 . ?
C5S C12S C5S 64.4(14) 7 . ?
C15S C12S C7S 57.7(12) . . ?
C15S C12S C7S 124(2) 7 . ?
C3S C12S C7S 33.3(8) . . ?
C2S C12S C7S 146.4(8) . . ?
O5S C12S C7S 178.4(14) 7 . ?
C5S C12S C7S 178.4(14) 7 . ?
C5S C12S C7S 114.6(8) . . ?
C14S C13S C14S 176(3) . 7_565 ?
C14S C13S C4S 92.0(16) . . ?
C14S C13S C4S 92.0(16) 7_565 . ?
C14S C13S C1S 88.0(16) . . ?
C14S C13S C1S 88.0(16) 7_565 . ?
C4S C13S C1S 170.0(19) . . ?
C14S C13S O8S 126(2) . 7_565 ?
C14S C13S O8S 57.6(13) 7_565 7_565 ?
C4S C13S O8S 34.6(7) . 7_565 ?
C1S C13S O8S 145.1(8) . 7_565 ?
C14S C13S C8S 126(2) . 7_565 ?
C14S C13S C8S 57.6(13) 7_565 7_565 ?
C4S C13S C8S 34.6(7) . 7_565 ?
C1S C13S C8S 145.1(8) . 7_565 ?
O8S C13S C8S 0.0(15) 7_565 7_565 ?
C14S C13S C8S 57.6(13) . . ?
C14S C13S C8S 126(2) 7_565 . ?
C4S C13S C8S 34.6(7) . . ?
C1S C13S C8S 145.1(8) . . ?
O8S C13S C8S 68.8(15) 7_565 . ?
C8S C13S C8S 68.8(15) 7_565 . ?
C14S C13S C6S 57.0(13) . . ?
C14S C13S C6S 119(2) 7_565 . ?
C4S C13S C6S 148.2(7) . . ?
C1S C13S C6S 31.1(6) . . ?
O8S C13S C6S 175.5(13) 7_565 . ?
C8S C13S C6S 175.5(13) 7_565 . ?
C8S C13S C6S 114.5(7) . . ?
C11S C14S C13S 177(2) . . ?
C11S C14S C8S 95.6(16) . . ?
C13S C14S C8S 85.0(17) . . ?
C11S C14S C6S 92.0(15) . . ?
C13S C14S C6S 87.1(18) . . ?
C8S C14S C6S 171.4(16) . . ?
C11S C14S C4S 129.7(17) . . ?
C13S C14S C4S 50.6(14) . . ?
C8S C14S C4S 34.6(8) . . ?
C6S C14S C4S 137.2(14) . . ?
C11S C14S C9S 51.5(12) . . ?
C13S C14S C9S 128(2) . . ?
C8S C14S C9S 146.9(15) . . ?
C6S C14S C9S 41.2(7) . . ?
C4S C14S C9S 178.0(13) . . ?
C11S C14S C1S 120.9(16) . . ?
C13S C14S C1S 58.1(15) . . ?
C8S C14S C1S 142.6(14) . . ?
C6S C14S C1S 29.2(7) . . ?
C4S C14S C1S 108.1(10) . . ?
C9S C14S C1S 70.3(9) . . ?
C11S C15S C12S 178(2) . . ?
C11S C15S C7S 96.2(16) . . ?
C12S C15S C7S 84.6(17) . . ?
C11S C15S C5S 93.1(15) . . ?
C12S C15S C5S 86.0(17) . . ?
C7S C15S C5S 170.1(16) . . ?
C11S C15S C9S 50.8(12) . . ?
C12S C15S C9S 128.5(19) . . ?
C7S C15S C9S 146.7(15) . . ?
C5S C15S C9S 43.0(8) . . ?
C11S C15S C3S 129.3(16) . . ?
C12S C15S C3S 51.4(13) . . ?
C7S C15S C3S 33.2(9) . . ?
C5S C15S C3S 137.2(14) . . ?
C9S C15S C3S 178.3(13) . . ?
C11S C15S C2S 123.0(16) . . ?
C12S C15S C2S 56.0(14) . . ?
C7S C15S C2S 140.2(14) . . ?
C5S C15S C2S 30.1(9) . . ?
C9S C15S C2S 73.1(10) . . ?
C3S C15S C2S 107.1(10) . . ?

loop_
_geom_bond_atom_site_label_1
_geom_bond_atom_site_label_2
_geom_bond_distance
_geom_bond_site_symmetry_2
_geom_bond_publ_flag
Al1 O1 1.8266(9) 5 ?
Al1 O1 1.8266(9) . ?
Al1 O3 1.8894(13) 5 ?
Al1 O3 1.8894(13) . ?
Al1 O2 1.8927(13) 5 ?
Al1 O2 1.8927(13) . ?
O1 Al1 1.8266(9) 3_545 ?
O2 C4 1.2586(19) . ?
O3 C1 1.2599(18) . ?
C1 O3 1.2599(18) 7_565 ?
C1 C2 1.495(4) . ?
C2 C3 1.381(3) 7_565 ?
C2 C3 1.381(3) . ?
C3 C6 1.385(3) . ?
C4 O2 1.2586(19) 7 ?
C4 C5 1.494(4) . ?
C5 C6 1.383(3) 2_554 ?
C5 C6 1.383(3) 8_655 ?
C6 C5 1.383(3) 2 ?
C1S O6S 0.732(11) 7_565 ?
C1S C6S 0.732(11) . ?
C1S C6S 0.732(11) 7_565 ?
C1S C13S 1.26(2) . ?
C1S C14S 1.484(17) 7_565 ?
C1S C14S 1.484(17) . ?
C1S O9S 1.635(15) 7_565 ?
C1S C9S 1.635(15) 7_565 ?
C1S C9S 1.635(15) . ?
C1S C11S 2.026(14) 7_565 ?
C2S O5S 0.750(13) 7 ?
C2S C5S 0.750(13) 7 ?
C2S C5S 0.750(13) . ?
C2S C12S 1.23(2) . ?
C2S C15S 1.479(18) . ?
C2S C15S 1.479(18) 7 ?
C2S C9S 1.694(15) . ?
C2S O9S 1.694(15) 7 ?
C2S C9S 1.694(15) 7 ?
C2S C11S 2.037(15) . ?
C3S C7S 0.756(14) . ?
C3S O7S 0.756(14) 7 ?
C3S C7S 0.756(14) 7 ?
C3S C12S 1.08(2) . ?
C3S C15S 1.382(18) 7 ?
C3S C15S 1.382(18) . ?
C3S O10S 1.666(14) 7 ?
C3S C10S 1.666(14) 7 ?
C3S C10S 1.666(14) . ?
C3S C11S 1.996(15) 7 ?
C4S O8S 0.775(13) 7_565 ?
C4S C8S 0.775(13) 7_565 ?
C4S C8S 0.775(13) . ?
C4S C13S 1.055(19) . ?
C4S C14S 1.364(17) . ?
C4S C14S 1.364(17) 7_565 ?
C4S O10S 1.662(14) 7_565 ?
C4S C10S 1.662(14) . ?
C4S C10S 1.662(14) 7_565 ?
C4S C11S 1.986(14) . ?
C5S C9S 0.946(14) . ?
C5S C15S 1.173(15) . ?
C5S C12S 1.397(19) . ?
C5S O5S 1.49(3) 7 ?
C5S C5S 1.49(3) 7 ?
C5S C11S 1.462(18) . ?
C5S C6S 1.821(15) . ?
C5S C15S 1.971(16) 7 ?
C6S C9S 0.904(14) . ?
C6S C14S 1.184(14) . ?
C6S C13S 1.411(18) . ?
C6S O6S 1.46(2) 7_565 ?
C6S C6S 1.46(2) 7_565 ?
C6S C11S 1.460(16) . ?
C6S C14S 1.953(15) 7_565 ?
C7S C10S 0.911(14) . ?
C7S C15S 1.164(15) . ?
C7S C12S 1.371(19) . ?
C7S C11S 1.489(18) . ?
C7S O7S 1.50(3) 7 ?
C7S C7S 1.50(3) 7 ?
C7S C8S 1.773(19) . ?
C7S C15S 1.972(16) 7 ?
C8S C10S 0.887(14) . ?
C8S C14S 1.152(15) . ?
C8S C13S 1.360(18) . ?
C8S C11S 1.474(17) . ?
C8S O8S 1.54(3) 7_565 ?
C8S C8S 1.54(3) 7_565 ?
C8S C14S 1.968(16) 7_565 ?
C9S C11S 1.056(15) . ?
C9S C15S 1.361(18) . ?
C9S C14S 1.348(18) . ?
C9S C12S 1.999(17) . ?
C10S C11S 1.282(17) . ?
C10S C14S 1.485(18) . ?
C10S C15S 1.493(18) . ?
C11S C15S 0.810(13) . ?
C11S C14S 0.814(13) . ?
C12S C15S 0.843(12) . ?
C12S C15S 0.843(12) 7 ?
C12S O5S 1.397(19) 7 ?
C12S C5S 1.397(19) 7 ?
C13S C14S 0.828(12) . ?
C13S C14S 0.828(12) 7_565 ?
C13S O8S 1.360(18) 7_565 ?
C13S C8S 1.360(18) 7_565 ?
